data_2237742
loop_
_publ_author_name
'Belter, Randolph K.'
'Fronczek, Frank R.'

_publ_section_title
;
 Bis(1,2,3-benzotriazolium) sulfate dihydrate
;
_journal_coeditor_code ZL2540
_journal_issue 4
_journal_name_full 'Acta Crystallographica Section E'
_journal_page_first o606
_journal_page_last o607
_journal_paper_doi 10.1107/S1600536813007472
_journal_volume 69
_journal_year 2013
_chemical_formula_iupac '2C6 H6 N3 +, S O4 2-, 2H2 O'
_chemical_formula_moiety '2(C6 H6 N3 +), O4 S 2-, 2(H2 O)'
_chemical_formula_sum 'C12 H16 N6 O6 S'
_chemical_formula_weight 372.37
_chemical_melting_point 387
_chemical_name_common 'Benzotriazolium sulfate dihydrate'
_chemical_name_systematic
;
Bis(1,2,3-benzotriazolium) sulfate dihydrate
;
_space_group_IT_number 15
_symmetry_cell_setting monoclinic
_symmetry_space_group_name_Hall '-C 2yc'
_symmetry_space_group_name_H-M 'C 1 2/c 1'
_atom_sites_solution_hydrogens geom
_atom_sites_solution_primary direct
_atom_sites_solution_secondary difmap
_audit_creation_method SHELXL-97
_cell_angle_alpha 90
_cell_angle_beta 113.410(5)
_cell_angle_gamma 90
_cell_formula_units_Z 12
_cell_length_a 38.312(3)
_cell_length_b 6.7621(10)
_cell_length_c 20.987(2)
_cell_measurement_reflns_used 9903
_cell_measurement_temperature 90.0(5)
_cell_measurement_theta_max 32.54
_cell_measurement_theta_min 3.07
_cell_volume 4989.5(10)
_computing_cell_refinement 'SAINT (Bruker, 2006)'
_computing_data_collection 'APEX2 (Bruker, 2006)'
_computing_data_reduction 'SAINT (Bruker, 2006)'
_computing_molecular_graphics 'ORTEP-3 for Windows (Farrugia, 2012)'
_computing_publication_material 'SHELXL97 (Sheldrick, 2008)'
_computing_structure_refinement 'SHELXL97 (Sheldrick, 2008)'
_computing_structure_solution 'SHELXS97 (Sheldrick, 2008)'
_diffrn_ambient_temperature 90.0(5)
_diffrn_measured_fraction_theta_full 0.998
_diffrn_measured_fraction_theta_max 0.994
_diffrn_measurement_device_type 'Bruker Kappa APEXII DUO CCD'
_diffrn_measurement_method '\f and \w scans'
_diffrn_radiation_monochromator 'TRIUMPH curved graphite'
_diffrn_radiation_source 'fine-focus sealed tube'
_diffrn_radiation_type MoK\a
_diffrn_radiation_wavelength 0.71073
_diffrn_reflns_av_R_equivalents 0.0230
_diffrn_reflns_av_sigmaI/netI 0.0217
_diffrn_reflns_limit_h_max 58
_diffrn_reflns_limit_h_min -57
_diffrn_reflns_limit_k_max 8
_diffrn_reflns_limit_k_min -10
_diffrn_reflns_limit_l_max 30
_diffrn_reflns_limit_l_min -31
_diffrn_reflns_number 33853
_diffrn_reflns_theta_full 25.00
_diffrn_reflns_theta_max 32.55
_diffrn_reflns_theta_min 1.97
_exptl_absorpt_coefficient_mu 0.239
_exptl_absorpt_correction_T_max 0.9583
_exptl_absorpt_correction_T_min 0.9362
_exptl_absorpt_correction_type multi-scan
_exptl_absorpt_process_details '(SADABS; Sheldrick, 2004)'
_exptl_crystal_colour colourless
_exptl_crystal_density_diffrn 1.487
_exptl_crystal_density_method 'not measured'
_exptl_crystal_description 'needle fragment'
_exptl_crystal_F_000 2328
_exptl_crystal_size_max 0.28
_exptl_crystal_size_mid 0.22
_exptl_crystal_size_min 0.18
_refine_diff_density_max 0.557
_refine_diff_density_min -0.459
_refine_ls_extinction_method none
_refine_ls_goodness_of_fit_ref 1.031
_refine_ls_hydrogen_treatment mixed
_refine_ls_matrix_type full
_refine_ls_number_parameters 375
_refine_ls_number_reflns 9017
_refine_ls_number_restraints 30
_refine_ls_restrained_S_all 1.030
_refine_ls_R_factor_all 0.0402
_refine_ls_R_factor_gt 0.0328
_refine_ls_shift/su_max 0.001
_refine_ls_shift/su_mean 0.000
_refine_ls_structure_factor_coef Fsqd
_refine_ls_weighting_details 'calc w=1/[\s^2^(Fo^2^)+(0.0567P)^2^+2.9928P] where P=(Fo^2^+2Fc^2^)/3'
_refine_ls_weighting_scheme calc
_refine_ls_wR_factor_gt 0.0922
_refine_ls_wR_factor_ref 0.0980
_reflns_number_gt 7722
_reflns_number_total 9017
_reflns_threshold_expression I>2\s(I)
_cod_data_source_file zl2540.cif
_cod_data_source_block I
_cod_original_sg_symbol_H-M 'C 2/c'
_cod_database_code 2237742
_cod_database_fobs_code 2237742

loop_
_symmetry_equiv_pos_as_xyz
'x, y, z'
'-x, y, -z+1/2'
'x+1/2, y+1/2, z'
'-x+1/2, y+1/2, -z+1/2'
'-x, -y, -z'
'x, -y, z-1/2'
'-x+1/2, -y+1/2, -z'
'x+1/2, -y+1/2, z-1/2'

loop_
_atom_site_type_symbol
_atom_site_label
_atom_site_fract_x
_atom_site_fract_y
_atom_site_fract_z
_atom_site_U_iso_or_equiv
_atom_site_adp_type
_atom_site_calc_flag
_atom_site_refinement_flags
_atom_site_occupancy
_atom_site_symmetry_multiplicity
N N1 0.67711(2) 0.46488(13) 0.46788(4) 0.01481(14) Uani d D 1 1
H H1N 0.6750(4) 0.478(2) 0.5115(6) 0.018 Uiso d D 1 1
N N2 0.71156(2) 0.45131(13) 0.46877(4) 0.01585(15) Uani d . 1 1
N N3 0.70747(2) 0.43361(12) 0.40372(4) 0.01438(14) Uani d D 1 1
H H3N 0.7307(3) 0.423(2) 0.3965(7) 0.017 Uiso d D 1 1
C C1 0.64988(3) 0.45610(14) 0.40201(5) 0.01312(15) Uani d . 1 1
C C2 0.66993(2) 0.43532(13) 0.35953(5) 0.01262(15) Uani d . 1 1
C C3 0.65153(3) 0.42098(14) 0.28708(5) 0.01530(16) Uani d . 1 1
H H3 0.6651 0.4051 0.2581 0.018 Uiso calc R 1 1
C C4 0.61243(3) 0.43150(15) 0.26072(5) 0.01780(18) Uani d . 1 1
H H4 0.5986 0.4238 0.2119 0.021 Uiso calc R 1 1
C C5 0.59194(3) 0.45342(15) 0.30363(5) 0.01893(18) Uani d . 1 1
H H5 0.5650 0.4598 0.2826 0.023 Uiso calc R 1 1
C C6 0.61000(3) 0.46569(15) 0.37485(5) 0.01706(17) Uani d . 1 1
H H6 0.5963 0.4797 0.4037 0.020 Uiso calc R 1 1
N N4 0.56493(2) 0.74001(12) 0.53044(4) 0.01388(14) Uani d D 1 1
H H4N 0.5909(3) 0.737(2) 0.5631(6) 0.017 Uiso d D 1 1
N N5 0.55857(2) 0.72941(13) 0.46390(4) 0.01556(15) Uani d . 1 1
N N6 0.52140(2) 0.73277(13) 0.42951(4) 0.01439(14) Uani d D 1 1
H H6N 0.5123(4) 0.720(2) 0.3812(6) 0.017 Uiso d D 1 1
C C7 0.53172(2) 0.74983(13) 0.54006(5) 0.01227(15) Uani d . 1 1
C C8 0.50299(2) 0.74511(14) 0.47330(5) 0.01227(15) Uani d . 1 1
C C9 0.46433(3) 0.75356(14) 0.46170(5) 0.01505(16) Uani d . 1 1
H H9 0.4447 0.7508 0.4163 0.018 Uiso calc R 1 1
C C10 0.45658(3) 0.76613(15) 0.52029(5) 0.01654(17) Uani d . 1 1
H H10 0.4308 0.7714 0.5151 0.020 Uiso calc R 1 1
C C11 0.48569(3) 0.77145(15) 0.58815(5) 0.01650(17) Uani d . 1 1
H H11 0.4788 0.7803 0.6269 0.020 Uiso calc R 1 1
C C12 0.52368(3) 0.76409(14) 0.59952(5) 0.01481(16) Uani d . 1 1
H H12 0.5432 0.7684 0.6449 0.018 Uiso calc R 1 1
N N7 0.62831(2) 0.09067(12) 0.71668(4) 0.01345(14) Uani d D 1 1
H H7N 0.6316(4) 0.110(2) 0.6751(6) 0.016 Uiso d D 1 1
N N8 0.59310(2) 0.08433(13) 0.71241(4) 0.01494(15) Uani d . 1 1
N N9 0.59523(2) 0.06704(12) 0.77634(4) 0.01462(14) Uani d D 1 1
H H9N 0.5716(3) 0.057(2) 0.7817(7) 0.018 Uiso d D 1 1
C C13 0.65399(2) 0.07740(13) 0.78380(5) 0.01246(15) Uani d . 1 1
C C14 0.63215(2) 0.06263(13) 0.82335(5) 0.01298(15) Uani d . 1 1
C C15 0.64890(3) 0.04931(15) 0.89610(5) 0.01695(17) Uani d . 1 1
H H15 0.6342 0.0411 0.9233 0.020 Uiso calc R 1 1
C C16 0.68810(3) 0.04896(16) 0.92546(5) 0.01979(19) Uani d . 1 1
H H16 0.7008 0.0398 0.9745 0.024 Uiso calc R 1 1
C C17 0.71011(3) 0.06174(16) 0.88508(5) 0.01946(19) Uani d . 1 1
H H17 0.7371 0.0598 0.9080 0.023 Uiso calc R 1 1
C C18 0.69386(3) 0.07690(15) 0.81376(5) 0.01660(17) Uani d . 1 1
H H18 0.7087 0.0864 0.7867 0.020 Uiso calc R 1 1
S S1 0.667426(6) 0.69362(3) 0.616423(10) 0.01027(5) Uani d . 1 1
O O1 0.67023(2) 0.85284(11) 0.57055(4) 0.01523(13) Uani d . 1 1
O O2 0.700031(19) 0.69702(11) 0.68344(4) 0.01676(14) Uani d . 1 1
O O3 0.66609(2) 0.50055(10) 0.58176(4) 0.01686(13) Uani d . 1 1
O O4 0.632125(19) 0.71736(11) 0.62831(3) 0.01558(13) Uani d . 1 1
S S2 0.5000 0.17120(5) 0.7500 0.01520(7) Uani d S 1 2
O O5 0.53233(2) 0.04538(13) 0.79305(4) 0.02273(16) Uani d . 1 1
O O6 0.51148(2) 0.29683(12) 0.70401(4) 0.02015(15) Uani d . 1 1
O O1W 0.73087(2) 0.31970(12) 0.71948(4) 0.01937(14) Uani d D 1 1
H H11W 0.7519(4) 0.323(2) 0.7544(7) 0.029 Uiso d D 1 1
H H12W 0.7236(4) 0.4369(19) 0.7109(8) 0.029 Uiso d D 1 1
O O2W 0.73056(2) 0.10807(13) 0.61293(5) 0.02518(17) Uani d D 1 1
H H21W 0.7140(4) 0.019(2) 0.6024(9) 0.038 Uiso d D 1 1
H H22W 0.7300(5) 0.174(2) 0.6458(8) 0.038 Uiso d D 1 1
O O3W 0.63174(2) 0.16552(11) 0.59721(4) 0.01566(13) Uani d D 1 1
H H31W 0.6424(4) 0.2700(19) 0.5942(8) 0.023 Uiso d D 1 1
H H32W 0.6421(4) 0.079(2) 0.5841(8) 0.023 Uiso d D 1 1

loop_
_atom_site_aniso_label
_atom_site_aniso_U_11
_atom_site_aniso_U_22
_atom_site_aniso_U_33
_atom_site_aniso_U_12
_atom_site_aniso_U_13
_atom_site_aniso_U_23
N1 0.0177(3) 0.0159(4) 0.0116(3) -0.0010(3) 0.0067(3) -0.0015(3)
N2 0.0166(3) 0.0175(4) 0.0129(3) -0.0016(3) 0.0052(3) -0.0011(3)
N3 0.0143(3) 0.0165(4) 0.0127(3) -0.0016(3) 0.0058(3) -0.0015(3)
C1 0.0152(4) 0.0124(4) 0.0127(4) -0.0003(3) 0.0066(3) -0.0011(3)
C2 0.0143(3) 0.0123(4) 0.0119(3) -0.0012(3) 0.0060(3) -0.0009(3)
C3 0.0203(4) 0.0142(4) 0.0113(4) -0.0023(3) 0.0060(3) -0.0012(3)
C4 0.0199(4) 0.0154(4) 0.0139(4) -0.0018(3) 0.0023(3) -0.0009(3)
C5 0.0151(4) 0.0167(4) 0.0216(4) 0.0004(3) 0.0038(3) -0.0006(3)
C6 0.0154(4) 0.0167(4) 0.0206(4) 0.0007(3) 0.0088(3) -0.0010(3)
N4 0.0120(3) 0.0156(4) 0.0133(3) 0.0006(3) 0.0043(3) 0.0002(3)
N5 0.0150(3) 0.0170(4) 0.0146(3) 0.0007(3) 0.0059(3) 0.0004(3)
N6 0.0144(3) 0.0162(4) 0.0121(3) 0.0008(3) 0.0048(3) 0.0004(3)
C7 0.0122(3) 0.0110(4) 0.0128(4) 0.0002(3) 0.0041(3) -0.0001(3)
C8 0.0129(3) 0.0116(4) 0.0115(3) 0.0004(3) 0.0040(3) 0.0005(3)
C9 0.0116(3) 0.0144(4) 0.0166(4) 0.0003(3) 0.0028(3) 0.0011(3)
C10 0.0137(4) 0.0151(4) 0.0217(4) 0.0013(3) 0.0079(3) 0.0014(3)
C11 0.0187(4) 0.0156(4) 0.0176(4) 0.0009(3) 0.0097(3) 0.0003(3)
C12 0.0166(4) 0.0151(4) 0.0122(4) 0.0002(3) 0.0051(3) -0.0003(3)
N7 0.0130(3) 0.0153(3) 0.0124(3) -0.0001(3) 0.0054(3) -0.0010(3)
N8 0.0131(3) 0.0168(4) 0.0147(3) -0.0005(3) 0.0054(3) -0.0018(3)
N9 0.0136(3) 0.0164(4) 0.0150(3) 0.0004(3) 0.0069(3) -0.0006(3)
C13 0.0128(3) 0.0119(4) 0.0128(4) 0.0004(3) 0.0051(3) -0.0006(3)
C14 0.0140(3) 0.0124(4) 0.0131(4) 0.0008(3) 0.0061(3) -0.0007(3)
C15 0.0233(4) 0.0153(4) 0.0134(4) 0.0022(3) 0.0086(3) 0.0006(3)
C16 0.0242(4) 0.0175(4) 0.0135(4) 0.0027(4) 0.0030(3) 0.0011(3)
C17 0.0151(4) 0.0194(4) 0.0190(4) 0.0013(3) 0.0015(3) 0.0011(3)
C18 0.0132(4) 0.0180(4) 0.0180(4) 0.0007(3) 0.0056(3) 0.0003(3)
S1 0.01024(9) 0.01164(10) 0.00885(9) -0.00031(6) 0.00372(7) -0.00058(7)
O1 0.0187(3) 0.0137(3) 0.0150(3) -0.0005(2) 0.0085(2) 0.0023(2)
O2 0.0125(3) 0.0202(3) 0.0128(3) -0.0007(2) -0.0001(2) -0.0005(2)
O3 0.0262(3) 0.0126(3) 0.0154(3) -0.0030(3) 0.0120(3) -0.0030(2)
O4 0.0120(3) 0.0237(4) 0.0123(3) 0.0019(2) 0.0062(2) 0.0018(2)
S2 0.01142(12) 0.02288(16) 0.01203(13) 0.000 0.00544(10) 0.000
O5 0.0154(3) 0.0314(4) 0.0247(4) 0.0064(3) 0.0115(3) 0.0105(3)
O6 0.0196(3) 0.0289(4) 0.0114(3) -0.0045(3) 0.0055(3) 0.0018(3)
O1W 0.0163(3) 0.0192(3) 0.0177(3) 0.0024(3) 0.0016(3) 0.0022(3)
O2W 0.0202(3) 0.0281(4) 0.0335(4) -0.0091(3) 0.0172(3) -0.0119(3)
O3W 0.0173(3) 0.0141(3) 0.0177(3) -0.0001(2) 0.0092(3) 0.0004(2)

loop_
_atom_type_symbol
_atom_type_description
_atom_type_scat_dispersion_real
_atom_type_scat_dispersion_imag
_atom_type_scat_source
C C 0.0033 0.0016 'International Tables Vol C Tables 4.2.6.8 and 6.1.1.4'
H H 0.0000 0.0000 'International Tables Vol C Tables 4.2.6.8 and 6.1.1.4'
N N 0.0061 0.0033 'International Tables Vol C Tables 4.2.6.8 and 6.1.1.4'
O O 0.0106 0.0060 'International Tables Vol C Tables 4.2.6.8 and 6.1.1.4'
S S 0.1246 0.1234 'International Tables Vol C Tables 4.2.6.8 and 6.1.1.4'

loop_
_geom_angle_atom_site_label_1
_geom_angle_atom_site_label_2
_geom_angle_atom_site_label_3
_geom_angle_site_symmetry_1
_geom_angle_site_symmetry_3
_geom_angle
N2 N1 C1 . . 111.75(8)
N2 N1 H1N . . 117.3(8)
C1 N1 H1N . . 130.9(8)
N1 N2 N3 . . 106.63(7)
N2 N3 C2 . . 111.26(8)
N2 N3 H3N . . 115.7(8)
C2 N3 H3N . . 133.0(8)
N1 C1 C2 . . 104.99(8)
N1 C1 C6 . . 132.90(9)
C2 C1 C6 . . 122.10(8)
N3 C2 C1 . . 105.37(8)
N3 C2 C3 . . 132.46(9)
C1 C2 C3 . . 122.17(8)
C4 C3 C2 . . 115.46(9)
C4 C3 H3 . . 122.3
C2 C3 H3 . . 122.3
C3 C4 C5 . . 122.59(9)
C3 C4 H4 . . 118.7
C5 C4 H4 . . 118.7
C6 C5 C4 . . 121.94(9)
C6 C5 H5 . . 119.0
C4 C5 H5 . . 119.0
C5 C6 C1 . . 115.73(9)
C5 C6 H6 . . 122.1
C1 C6 H6 . . 122.1
N5 N4 C7 . . 111.54(7)
N5 N4 H4N . . 117.3(8)
C7 N4 H4N . . 131.2(8)
N6 N5 N4 . . 106.49(8)
N5 N6 C8 . . 111.57(8)
N5 N6 H6N . . 116.7(9)
C8 N6 H6N . . 131.6(9)
N4 C7 C8 . . 105.05(8)
N4 C7 C12 . . 132.93(8)
C8 C7 C12 . . 122.02(8)
N6 C8 C7 . . 105.35(8)
N6 C8 C9 . . 132.65(8)
C7 C8 C9 . . 122.00(8)
C10 C9 C8 . . 115.75(8)
C10 C9 H9 . . 122.1
C8 C9 H9 . . 122.1
C9 C10 C11 . . 122.39(8)
C9 C10 H10 . . 118.8
C11 C10 H10 . . 118.8
C12 C11 C10 . . 121.84(9)
C12 C11 H11 . . 119.1
C10 C11 H11 . . 119.1
C11 C12 C7 . . 115.99(8)
C11 C12 H12 . . 122.0
C7 C12 H12 . . 122.0
N8 N7 C13 . . 111.56(8)
N8 N7 H7N . . 117.0(8)
C13 N7 H7N . . 131.3(8)
N7 N8 N9 . . 106.65(7)
N8 N9 C14 . . 111.41(8)
N8 N9 H9N . . 116.6(8)
C14 N9 H9N . . 132.0(8)
N7 C13 C14 . . 105.18(8)
N7 C13 C18 . . 132.38(9)
C14 C13 C18 . . 122.44(8)
N9 C14 C13 . . 105.20(8)
N9 C14 C15 . . 132.95(9)
C13 C14 C15 . . 121.85(8)
C16 C15 C14 . . 115.62(9)
C16 C15 H15 . . 122.2
C14 C15 H15 . . 122.2
C15 C16 C17 . . 122.32(9)
C15 C16 H16 . . 118.8
C17 C16 H16 . . 118.8
C18 C17 C16 . . 122.35(9)
C18 C17 H17 . . 118.8
C16 C17 H17 . . 118.8
C17 C18 C13 . . 115.42(9)
C17 C18 H18 . . 122.3
C13 C18 H18 . . 122.3
O2 S1 O1 . . 111.08(4)
O2 S1 O4 . . 108.95(4)
O1 S1 O4 . . 109.84(4)
O2 S1 O3 . . 109.54(4)
O1 S1 O3 . . 108.59(4)
O4 S1 O3 . . 108.81(4)
O6 S2 O6 2_656 . 109.83(7)
O6 S2 O5 2_656 . 109.04(4)
O6 S2 O5 . . 109.60(4)
O6 S2 O5 2_656 2_656 109.60(4)
O6 S2 O5 . 2_656 109.04(4)
O5 S2 O5 . 2_656 109.73(7)
H11W O1W H12W . . 106.4(15)
H21W O2W H22W . . 109.9(17)
H31W O3W H32W . . 105.2(15)

loop_
_geom_bond_atom_site_label_1
_geom_bond_atom_site_label_2
_geom_bond_site_symmetry_2
_geom_bond_distance
N1 N2 . 1.3159(11)
N1 C1 . 1.3626(12)
N1 H1N . 0.955(11)
N2 N3 . 1.3162(11)
N3 C2 . 1.3671(11)
N3 H3N . 0.963(11)
C1 C2 . 1.3959(12)
C1 C6 . 1.4044(13)
C2 C3 . 1.4023(12)
C3 C4 . 1.3772(13)
C3 H3 . 0.9500
C4 C5 . 1.4183(15)
C4 H4 . 0.9500
C5 C6 . 1.3775(14)
C5 H5 . 0.9500
C6 H6 . 0.9500
N4 N5 . 1.3207(11)
N4 C7 . 1.3668(11)
N4 H4N . 0.959(11)
N5 N6 . 1.3163(11)
N6 C8 . 1.3652(12)
N6 H6N . 0.935(11)
C7 C8 . 1.3965(12)
C7 C12 . 1.4024(13)
C8 C9 . 1.4036(12)
C9 C10 . 1.3775(14)
C9 H9 . 0.9500
C10 C11 . 1.4181(14)
C10 H10 . 0.9500
C11 C12 . 1.3792(13)
C11 H11 . 0.9500
C12 H12 . 0.9500
N7 N8 . 1.3167(11)
N7 C13 . 1.3634(11)
N7 H7N . 0.940(11)
N8 N9 . 1.3167(11)
N9 C14 . 1.3661(11)
N9 H9N . 0.956(11)
C13 C14 . 1.3969(12)
C13 C18 . 1.4017(12)
C14 C15 . 1.4044(13)
C15 C16 . 1.3781(14)
C15 H15 . 0.9500
C16 C17 . 1.4158(15)
C16 H16 . 0.9500
C17 C18 . 1.3777(14)
C17 H17 . 0.9500
C18 H18 . 0.9500
S1 O2 . 1.4639(7)
S1 O1 . 1.4765(7)
S1 O4 . 1.4783(7)
S1 O3 . 1.4855(7)
S2 O6 2_656 1.4779(8)
S2 O6 . 1.4779(8)
S2 O5 . 1.4783(8)
S2 O5 2_656 1.4783(8)
O1W H11W . 0.846(12)
O1W H12W . 0.835(12)
O2W H21W . 0.841(13)
O2W H22W . 0.830(13)
O3W H31W . 0.830(12)
O3W H32W . 0.812(12)

loop_
_geom_hbond_atom_site_label_D
_geom_hbond_atom_site_label_H
_geom_hbond_atom_site_label_A
_geom_hbond_site_symmetry_A
_geom_hbond_distance_DH
_geom_hbond_distance_HA
_geom_hbond_distance_DA
_geom_hbond_angle_DHA
N1 H1N O3 . 0.955(11) 1.648(11) 2.5981(11) 173.4(13)
N3 H3N O2W 7_656 0.963(11) 1.588(11) 2.5492(11) 176.4(14)
N4 H4N O4 . 0.959(11) 1.632(11) 2.5822(10) 170.0(13)
N6 H6N O6 5_666 0.935(11) 1.658(11) 2.5834(11) 169.8(13)
N7 H7N O3W . 0.940(11) 1.679(11) 2.6119(11) 171.5(13)
N9 H9N O5 . 0.956(11) 1.617(11) 2.5735(11) 178.0(14)
O1W H11W O2 4_646 0.846(12) 1.978(13) 2.7498(10) 151.2(15)
O1W H12W O2 . 0.835(12) 1.957(12) 2.7871(11) 172.4(16)
O2W H21W O1 1_545 0.841(13) 1.903(13) 2.7345(11) 169.7(18)
O2W H22W O1W . 0.830(13) 1.821(13) 2.6507(12) 177.6(18)
O3W H31W O3 . 0.830(12) 1.874(12) 2.7034(10) 176.4(15)
O3W H32W O1 1_545 0.812(12) 1.957(12) 2.7594(11) 169.1(15)

loop_
_geom_torsion_atom_site_label_1
_geom_torsion_atom_site_label_2
_geom_torsion_atom_site_label_3
_geom_torsion_atom_site_label_4
_geom_torsion
C1 N1 N2 N3 0.04(11)
N1 N2 N3 C2 -0.07(11)
N2 N1 C1 C2 0.01(11)
N2 N1 C1 C6 -179.36(10)
N2 N3 C2 C1 0.07(11)
N2 N3 C2 C3 -179.97(10)
N1 C1 C2 N3 -0.05(10)
C6 C1 C2 N3 179.41(9)
N1 C1 C2 C3 179.99(9)
C6 C1 C2 C3 -0.56(14)
N3 C2 C3 C4 -179.11(10)
C1 C2 C3 C4 0.84(14)
C2 C3 C4 C5 -0.58(14)
C3 C4 C5 C6 0.02(16)
C4 C5 C6 C1 0.31(15)
N1 C1 C6 C5 179.24(10)
C2 C1 C6 C5 -0.04(14)
C7 N4 N5 N6 0.19(11)
N4 N5 N6 C8 -0.16(11)
N5 N4 C7 C8 -0.14(10)
N5 N4 C7 C12 -179.45(10)
N5 N6 C8 C7 0.08(11)
N5 N6 C8 C9 179.73(10)
N4 C7 C8 N6 0.03(10)
C12 C7 C8 N6 179.44(9)
N4 C7 C8 C9 -179.67(9)
C12 C7 C8 C9 -0.26(14)
N6 C8 C9 C10 -179.81(10)
C7 C8 C9 C10 -0.20(13)
C8 C9 C10 C11 0.36(14)
C9 C10 C11 C12 -0.07(15)
C10 C11 C12 C7 -0.38(14)
N4 C7 C12 C11 179.76(10)
C8 C7 C12 C11 0.54(14)
C13 N7 N8 N9 0.04(10)
N7 N8 N9 C14 0.23(10)
N8 N7 C13 C14 -0.28(10)
N8 N7 C13 C18 179.76(10)
N8 N9 C14 C13 -0.40(10)
N8 N9 C14 C15 178.88(10)
N7 C13 C14 N9 0.39(10)
C18 C13 C14 N9 -179.64(9)
N7 C13 C14 C15 -178.98(9)
C18 C13 C14 C15 0.98(15)
N9 C14 C15 C16 179.94(10)
C13 C14 C15 C16 -0.89(14)
C14 C15 C16 C17 0.17(15)
C15 C16 C17 C18 0.50(17)
C16 C17 C18 C13 -0.44(15)
N7 C13 C18 C17 179.67(10)
C14 C13 C18 C17 -0.29(14)
